data_8102415
loop_
_publ_author_name
'Xiao-Jun Hu'
'Da Zhao'
'Tie-Heng Sun'

_publ_section_title
;
 Crystal structure of
 25,27-dibenzoyloxy-26,28-dihydroxythiacalix[4]arene, C38H24O6S4
;
_journal_issue 1
_journal_name_full 'Zeitschrift f\"ur Kristallographie - New Crystal Structures'
_journal_page_first 124
_journal_volume 224
_journal_year 2009
_chemical_formula_moiety 'C38 H24 O6 S4'
_chemical_formula_sum 'C38 H24 O6 S4'
_chemical_formula_weight 704.81
_chemical_name_systematic
; 
25, 27-Dibenzoyloxy-26, 28-dihydroxythiacalix[4]arene,
 C~38~H~24~O~6~S~4~
;
_space_group_IT_number 2
_symmetry_cell_setting triclinic
_symmetry_space_group_name_Hall '-P 1'
_symmetry_space_group_name_H-M 'P -1'
_atom_sites_solution_hydrogens geom
_atom_sites_solution_primary direct
_atom_sites_solution_secondary difmap
_audit_creation_method SHELXL-97
_cell_angle_alpha 97.685(9)
_cell_angle_beta 108.450(9)
_cell_angle_gamma 110.478(9)
_cell_formula_units_Z 2
_cell_length_a 10.6898(11)
_cell_length_b 12.6472(16)
_cell_length_c 13.6147(16)
_cell_measurement_reflns_used 39
_cell_measurement_temperature 295(2)
_cell_measurement_theta_max 12.54
_cell_measurement_theta_min 4.99
_cell_volume 1572.6(4)
_computing_cell_refinement XSCANS
_computing_data_collection 'XSCANS (Bruker, 1997) '
_computing_data_reduction XSCANS
_computing_molecular_graphics SHELXTL
_computing_publication_material SHELXTL
_computing_structure_refinement SHELXTL
_computing_structure_solution 'SHELXTL (Bruker, 1997)'
_diffrn_ambient_temperature 295(2)
_diffrn_measured_fraction_theta_full 0.997
_diffrn_measured_fraction_theta_max 0.997
_diffrn_measurement_device_type 'Bruker P4'
_diffrn_measurement_method '\w scans'
_diffrn_radiation_monochromator graphite
_diffrn_radiation_source 'fine-focus sealed tube'
_diffrn_radiation_type MoK\a
_diffrn_radiation_wavelength 0.71073
_diffrn_reflns_av_R_equivalents 0.0288
_diffrn_reflns_av_sigmaI/netI 0.0456
_diffrn_reflns_limit_h_max 12
_diffrn_reflns_limit_h_min -1
_diffrn_reflns_limit_k_max 14
_diffrn_reflns_limit_k_min -14
_diffrn_reflns_limit_l_max 15
_diffrn_reflns_limit_l_min -16
_diffrn_reflns_number 6490
_diffrn_reflns_theta_full 25.00
_diffrn_reflns_theta_max 25.00
_diffrn_reflns_theta_min 1.79
_diffrn_standards_decay_% 0
_diffrn_standards_interval_count 97
_diffrn_standards_number 3
_exptl_absorpt_coefficient_mu 0.353
_exptl_absorpt_correction_type none
_exptl_crystal_colour colorless
_exptl_crystal_density_diffrn 1.488
_exptl_crystal_density_method 'not measured'
_exptl_crystal_description prism
_exptl_crystal_F_000 728
_exptl_crystal_size_max 0.6
_exptl_crystal_size_mid 0.3
_exptl_crystal_size_min 0.2
_refine_diff_density_max 0.289
_refine_diff_density_min -0.376
_refine_diff_density_rms 0.065
_refine_ls_extinction_method none
_refine_ls_goodness_of_fit_ref 1.033
_refine_ls_hydrogen_treatment constr
_refine_ls_matrix_type full
_refine_ls_number_parameters 435
_refine_ls_number_reflns 5519
_refine_ls_number_restraints 0
_refine_ls_restrained_S_all 1.033
_refine_ls_R_factor_all 0.0827
_refine_ls_R_factor_gt 0.0492
_refine_ls_shift/su_max 0.005
_refine_ls_shift/su_mean 0.001
_refine_ls_structure_factor_coef Fsqd
_refine_ls_weighting_details 'calc w=1/[\s^2^(Fo^2^)+(0.001P)^2^+2.7P] where P=(Fo^2^+2Fc^2^)/3'
_refine_ls_weighting_scheme calc
_refine_ls_wR_factor_gt 0.1006
_refine_ls_wR_factor_ref 0.1215
_reflns_number_gt 3903
_reflns_number_total 5519
_reflns_threshold_expression I>2\s(I)
_cod_data_source_file 1267-2523.cff
_cod_data_source_block liy-17
_cod_depositor_comments
;
The following automatic conversions were performed:
'_symmetry_cell_setting' value 'Triclinic' changed to 'triclinic'
according to '/home/saulius/struct/CIF-dictionaries/cif_core.dic'
dictionary named 'cif_core.dic' version 2.4.1 from 2010-06-29.

Automatic conversion script
Id: cif_fix_enum 1555 2011-01-17 13:19:09Z saulius 
;
_cod_original_cell_volume 1572.6(3)
_cod_original_sg_symbol_H-M P-1
_cod_database_code 8102415

loop_
_symmetry_equiv_pos_as_xyz
'x, y, z'
'-x, -y, -z'

loop_
_atom_site_label
_atom_site_type_symbol
_atom_site_fract_x
_atom_site_fract_y
_atom_site_fract_z
_atom_site_U_iso_or_equiv
_atom_site_adp_type
_atom_site_occupancy
_atom_site_symmetry_multiplicity
_atom_site_calc_flag
_atom_site_refinement_flags
_atom_site_disorder_assembly
_atom_site_disorder_group
S1 S 0.65170(6) 0.40708(5) 0.30889(5) 0.05360(16) Uani 1 1 d . . .
S2 S 0.85931(6) 0.54569(6) 0.75965(5) 0.06305(19) Uani 1 1 d . . .
S3 S 0.32807(5) 0.07836(5) 1.23989(5) 0.05153(16) Uani 1 1 d . . .
S4 S 0.23001(6) -0.01111(6) 0.80232(5) 0.05684(17) Uani 1 1 d . . .
O1 O 0.64981(15) 0.65353(13) 0.69731(13) 0.0634(5) Uani 1 1 d . . .
H1A H 0.5908 0.6824 0.6828 0.076 Uiso 1 1 calc R . .
O2 O 0.62486(13) 0.40155(12) 0.52285(11) 0.0480(4) Uani 1 1 d . . .
O3 O 0.72789(16) 0.27670(14) 0.55782(16) 0.0788(6) Uani 1 1 d . . .
O4 O -0.05959(15) -0.13346(12) 0.81257(13) 0.0587(5) Uani 1 1 d . . .
H4B H -0.1448 -0.1722 0.8013 0.070 Uiso 1 1 calc R . .
O5 O 0.21128(13) 0.10256(11) 1.01274(11) 0.0468(4) Uani 1 1 d . . .
O6 O 0.43528(15) 0.24274(13) 1.05769(15) 0.0676(5) Uani 1 1 d . . .
C1 C 0.7801(2) 0.50113(17) 0.43846(17) 0.0454(6) Uani 1 1 d . . .
C2 C 0.75742(19) 0.48685(17) 0.53220(17) 0.0452(6) Uani 1 1 d . . .
C3 C 0.8596(2) 0.56132(18) 0.63226(17) 0.0476(6) Uani 1 1 d . . .
C4 C 0.9848(2) 0.6506(2) 0.6371(2) 0.0578(7) Uani 1 1 d . . .
H4A H 1.0522 0.7030 0.7033 0.069 Uiso 1 1 calc R . .
C5 C 1.0099(2) 0.6624(2) 0.5457(2) 0.0608(7) Uani 1 1 d . . .
H5A H 1.0955 0.7210 0.5506 0.073 Uiso 1 1 calc R . .
C6 C 0.9097(2) 0.58827(18) 0.44690(19) 0.0531(6) Uani 1 1 d . . .
H6A H 0.9283 0.5962 0.3854 0.064 Uiso 1 1 calc R . .
C7 C 0.6793(2) 0.49110(19) 0.75109(16) 0.0485(6) Uani 1 1 d . . .
C8 C 0.5928(2) 0.55312(18) 0.72413(16) 0.0475(6) Uani 1 1 d . . .
C9 C 0.4557(2) 0.51292(18) 0.72627(16) 0.0468(6) Uani 1 1 d . . .
C10 C 0.4058(2) 0.4119(2) 0.75851(17) 0.0560(7) Uani 1 1 d . . .
H10A H 0.3142 0.3850 0.7609 0.067 Uiso 1 1 calc R . .
C11 C 0.4908(2) 0.3508(2) 0.78711(18) 0.0601(7) Uani 1 1 d . . .
H11A H 0.4570 0.2836 0.8091 0.072 Uiso 1 1 calc R . .
C12 C 0.6261(2) 0.3905(2) 0.78261(17) 0.0559(7) Uani 1 1 d . . .
H12A H 0.6827 0.3491 0.8011 0.067 Uiso 1 1 calc R . .
C13 C 0.6241(2) 0.29680(18) 0.54046(18) 0.0507(6) Uani 1 1 d . . .
C14 C 0.4804(2) 0.21754(18) 0.53576(16) 0.0470(6) Uani 1 1 d . . .
C15 C 0.4698(2) 0.11342(19) 0.56224(18) 0.0536(7) Uani 1 1 d . . .
H15A H 0.5498 0.0953 0.5799 0.064 Uiso 1 1 calc R . .
C16 C 0.3412(3) 0.0367(2) 0.56254(19) 0.0639(8) Uani 1 1 d . . .
H16A H 0.3351 -0.0325 0.5812 0.077 Uiso 1 1 calc R . .
C17 C 0.2221(2) 0.0625(2) 0.53524(19) 0.0628(8) Uani 1 1 d . . .
H17A H 0.1350 0.0104 0.5346 0.075 Uiso 1 1 calc R . .
C18 C 0.2321(2) 0.1660(2) 0.50872(19) 0.0596(7) Uani 1 1 d . . .
H18A H 0.1515 0.1835 0.4904 0.072 Uiso 1 1 calc R . .
C19 C 0.3607(2) 0.2434(2) 0.50928(17) 0.0532(6) Uani 1 1 d . . .
H19A H 0.3669 0.3132 0.4918 0.064 Uiso 1 1 calc R . .
C20 C 0.31549(19) -0.00582(17) 1.11859(16) 0.0448(6) Uani 1 1 d . . .
C21 C 0.26740(19) 0.01785(17) 1.02067(17) 0.0446(6) Uani 1 1 d . . .
C22 C 0.26658(19) -0.04426(17) 0.92750(17) 0.0450(6) Uani 1 1 d . . .
C23 C 0.3165(2) -0.13280(19) 0.93519(19) 0.0533(6) Uani 1 1 d . . .
H23A H 0.3164 -0.1760 0.8743 0.064 Uiso 1 1 calc R . .
C24 C 0.3658(2) -0.1562(2) 1.0331(2) 0.0600(7) Uani 1 1 d . . .
H24A H 0.3984 -0.2153 1.0372 0.072 Uiso 1 1 calc R . .
C25 C 0.3675(2) -0.09337(19) 1.12480(19) 0.0544(6) Uani 1 1 d . . .
H25A H 0.4029 -0.1090 1.1904 0.065 Uiso 1 1 calc R . .
C26 C 0.0847(2) 0.03222(18) 0.77659(16) 0.0472(6) Uani 1 1 d . . .
C27 C -0.0466(2) -0.03420(18) 0.78161(16) 0.0448(6) Uani 1 1 d . . .
C28 C -0.1584(2) 0.00352(18) 0.75473(16) 0.0445(6) Uani 1 1 d . . .
C29 C -0.1391(2) 0.10450(19) 0.71885(17) 0.0546(7) Uani 1 1 d . . .
H29A H -0.2136 0.1293 0.7007 0.065 Uiso 1 1 calc R . .
C30 C -0.0109(2) 0.1674(2) 0.71018(19) 0.0609(7) Uani 1 1 d . . .
H30A H 0.0004 0.2330 0.6842 0.073 Uiso 1 1 calc R . .
C31 C 0.1006(2) 0.13232(19) 0.74034(17) 0.0551(7) Uani 1 1 d . . .
H31A H 0.1883 0.1763 0.7365 0.066 Uiso 1 1 calc R . .
C32 C 0.3071(2) 0.21410(18) 1.02734(17) 0.0468(6) Uani 1 1 d . . .
C33 C 0.2314(2) 0.29112(17) 0.99898(16) 0.0461(6) Uani 1 1 d . . .
C34 C 0.3095(3) 0.39470(19) 0.98149(18) 0.0579(7) Uani 1 1 d . . .
H34A H 0.4060 0.4150 0.9916 0.070 Uiso 1 1 calc R . .
C35 C 0.2443(3) 0.4680(2) 0.9491(2) 0.0736(9) Uani 1 1 d . . .
H35A H 0.2957 0.5364 0.9349 0.088 Uiso 1 1 calc R . .
C36 C 0.1039(3) 0.4396(2) 0.9378(2) 0.0761(8) Uani 1 1 d . . .
H36A H 0.0600 0.4891 0.9165 0.091 Uiso 1 1 calc R . .
C37 C 0.0260(3) 0.3368(2) 0.9582(2) 0.0686(8) Uani 1 1 d . . .
H37A H -0.0690 0.3186 0.9515 0.082 Uiso 1 1 calc R . .
C38 C 0.0896(2) 0.26220(19) 0.98832(18) 0.0538(6) Uani 1 1 d . . .
H38A H 0.0378 0.1932 1.0013 0.065 Uiso 1 1 calc R . .

loop_
_atom_site_aniso_label
_atom_site_aniso_U_11
_atom_site_aniso_U_22
_atom_site_aniso_U_33
_atom_site_aniso_U_23
_atom_site_aniso_U_13
_atom_site_aniso_U_12
S1 0.0572(2) 0.0575(3) 0.0551(3) 0.0148(2) 0.0260(2) 0.0305(2)
S2 0.0498(2) 0.0894(4) 0.0533(3) 0.0231(3) 0.0187(2) 0.0328(3)
S3 0.0423(2) 0.0565(3) 0.0535(3) 0.0093(2) 0.0190(2) 0.0200(2)
S4 0.0497(2) 0.0770(3) 0.0571(3) 0.0224(2) 0.0304(2) 0.0313(2)
O1 0.0556(7) 0.0634(8) 0.0872(9) 0.0400(7) 0.0349(7) 0.0292(6)
O2 0.0422(6) 0.0516(7) 0.0561(7) 0.0200(6) 0.0227(5) 0.0209(5)
O3 0.0579(7) 0.0697(8) 0.1369(13) 0.0474(9) 0.0520(8) 0.0385(6)
O4 0.0471(6) 0.0597(7) 0.0833(9) 0.0360(7) 0.0320(6) 0.0261(6)
O5 0.0430(6) 0.0458(6) 0.0596(8) 0.0177(6) 0.0224(5) 0.0243(5)
O6 0.0438(7) 0.0546(8) 0.1050(12) 0.0186(8) 0.0301(7) 0.0214(6)
C1 0.0463(8) 0.0448(9) 0.0566(11) 0.0197(8) 0.0244(8) 0.0261(7)
C2 0.0378(8) 0.0451(9) 0.0602(11) 0.0199(8) 0.0235(8) 0.0199(7)
C3 0.0427(8) 0.0521(10) 0.0561(11) 0.0161(9) 0.0212(8) 0.0266(7)
C4 0.0437(9) 0.0547(12) 0.0705(14) 0.0141(10) 0.0200(9) 0.0188(9)
C5 0.0510(10) 0.0540(11) 0.0876(14) 0.0265(10) 0.0364(10) 0.0223(9)
C6 0.0522(9) 0.0543(10) 0.0697(12) 0.0302(9) 0.0330(8) 0.0279(8)
C7 0.0500(9) 0.0555(11) 0.0417(10) 0.0150(8) 0.0195(8) 0.0218(8)
C8 0.0523(9) 0.0483(10) 0.0445(10) 0.0156(8) 0.0229(8) 0.0192(8)
C9 0.0524(9) 0.0511(10) 0.0419(10) 0.0155(8) 0.0202(8) 0.0245(8)
C10 0.0531(10) 0.0629(12) 0.0538(11) 0.0199(10) 0.0285(8) 0.0180(9)
C11 0.0654(12) 0.0590(12) 0.0565(12) 0.0246(10) 0.0239(10) 0.0235(10)
C12 0.0632(11) 0.0607(11) 0.0508(11) 0.0212(9) 0.0216(9) 0.0322(9)
C13 0.0485(9) 0.0519(10) 0.0601(11) 0.0200(9) 0.0268(8) 0.0237(8)
C14 0.0477(9) 0.0495(10) 0.0456(10) 0.0124(8) 0.0231(8) 0.0182(8)
C15 0.0534(10) 0.0521(11) 0.0583(12) 0.0186(9) 0.0217(9) 0.0244(9)
C16 0.0678(12) 0.0532(12) 0.0697(13) 0.0205(10) 0.0342(10) 0.0164(10)
C17 0.0542(11) 0.0607(13) 0.0668(13) 0.0104(11) 0.0315(10) 0.0120(10)
C18 0.0492(10) 0.0680(13) 0.0650(13) 0.0158(11) 0.0274(9) 0.0247(9)
C19 0.0519(10) 0.0551(11) 0.0568(11) 0.0157(9) 0.0255(9) 0.0228(9)
C20 0.0391(8) 0.0464(10) 0.0525(10) 0.0142(8) 0.0203(8) 0.0194(7)
C21 0.0371(8) 0.0442(9) 0.0593(11) 0.0169(8) 0.0228(7) 0.0199(7)
C22 0.0388(8) 0.0497(10) 0.0532(10) 0.0178(8) 0.0215(7) 0.0215(7)
C23 0.0517(9) 0.0527(11) 0.0631(12) 0.0119(9) 0.0274(9) 0.0273(8)
C24 0.0571(9) 0.0626(11) 0.0775(14) 0.0240(10) 0.0311(10) 0.0381(8)
C25 0.0499(9) 0.0625(11) 0.0638(12) 0.0252(9) 0.0260(9) 0.0317(8)
C26 0.0461(9) 0.0536(11) 0.0431(10) 0.0118(8) 0.0205(8) 0.0199(8)
C27 0.0446(8) 0.0517(10) 0.0425(9) 0.0169(8) 0.0197(7) 0.0210(8)
C28 0.0418(9) 0.0507(10) 0.0397(9) 0.0133(8) 0.0142(7) 0.0190(8)
C29 0.0613(10) 0.0582(11) 0.0501(11) 0.0196(9) 0.0192(9) 0.0321(9)
C30 0.0662(12) 0.0577(11) 0.0619(12) 0.0298(10) 0.0260(10) 0.0237(10)
C31 0.0525(10) 0.0540(11) 0.0548(11) 0.0203(9) 0.0251(9) 0.0121(9)
C32 0.0447(9) 0.0476(10) 0.0510(10) 0.0130(8) 0.0219(8) 0.0197(8)
C33 0.0552(9) 0.0452(9) 0.0442(10) 0.0133(8) 0.0221(8) 0.0252(8)
C34 0.0693(11) 0.0500(11) 0.0612(12) 0.0166(9) 0.0324(9) 0.0257(9)
C35 0.1033(16) 0.0613(12) 0.0697(14) 0.0274(11) 0.0375(12) 0.0427(11)
C36 0.1086(14) 0.0742(12) 0.0637(14) 0.0245(11) 0.0232(12) 0.0658(10)
C37 0.0666(11) 0.0759(13) 0.0685(15) 0.0125(12) 0.0180(11) 0.0455(10)
C38 0.0565(10) 0.0553(11) 0.0567(12) 0.0165(9) 0.0230(9) 0.0299(9)

loop_
_atom_type_symbol
_atom_type_description
_atom_type_scat_dispersion_real
_atom_type_scat_dispersion_imag
_atom_type_scat_source
C C 0.0033 0.0016 'International Tables Vol C Tables 4.2.6.8 and 6.1.1.4'
H H 0.0000 0.0000 'International Tables Vol C Tables 4.2.6.8 and 6.1.1.4'
O O 0.0106 0.0060 'International Tables Vol C Tables 4.2.6.8 and 6.1.1.4'
S S 0.1246 0.1234 'International Tables Vol C Tables 4.2.6.8 and 6.1.1.4'

loop_
_geom_angle_atom_site_label_1
_geom_angle_atom_site_label_2
_geom_angle_atom_site_label_3
_geom_angle
_geom_angle_site_symmetry_1
_geom_angle_site_symmetry_3
_geom_angle_publ_flag
C9 S1 C1 99.79(10) 2_666 . ?
C7 S2 C3 109.08(10) . . ?
C28 S3 C20 102.08(9) 2_557 . ?
C22 S4 C26 108.65(11) . . ?
C8 O1 H1A 109.5 . . ?
C13 O2 C2 116.79(16) . . ?
C27 O4 H4B 109.5 . . ?
C32 O5 C21 116.49(15) . . ?
C6 C1 C2 119.01(17) . . ?
C6 C1 S1 119.10(18) . . ?
C2 C1 S1 121.83(14) . . ?
C3 C2 C1 120.61(18) . . ?
C3 C2 O2 120.6(2) . . ?
C1 C2 O2 118.66(16) . . ?
C2 C3 C4 118.7(2) . . ?
C2 C3 S2 126.59(16) . . ?
C4 C3 S2 114.25(15) . . ?
C5 C4 C3 120.81(19) . . ?
C5 C4 H4A 119.6 . . ?
C3 C4 H4A 119.6 . . ?
C4 C5 C6 120.5(2) . . ?
C4 C5 H5A 119.8 . . ?
C6 C5 H5A 119.8 . . ?
C5 C6 C1 120.2(2) . . ?
C5 C6 H6A 119.9 . . ?
C1 C6 H6A 119.9 . . ?
C12 C7 C8 118.6(2) . . ?
C12 C7 S2 119.16(19) . . ?
C8 C7 S2 121.86(17) . . ?
O1 C8 C9 122.0(2) . . ?
O1 C8 C7 117.31(19) . . ?
C9 C8 C7 120.7(2) . . ?
C8 C9 C10 119.2(2) . . ?
C8 C9 S1 119.71(17) . 2_666 ?
C10 C9 S1 121.09(18) . 2_666 ?
C11 C10 C9 120.8(2) . . ?
C11 C10 H10A 119.6 . . ?
C9 C10 H10A 119.6 . . ?
C12 C11 C10 119.4(2) . . ?
C12 C11 H11A 120.3 . . ?
C10 C11 H11A 120.3 . . ?
C11 C12 C7 121.2(2) . . ?
C11 C12 H12A 119.4 . . ?
C7 C12 H12A 119.4 . . ?
O3 C13 O2 122.10(19) . . ?
O3 C13 C14 126.5(2) . . ?
O2 C13 C14 111.43(19) . . ?
C19 C14 C15 119.3(2) . . ?
C19 C14 C13 123.8(2) . . ?
C15 C14 C13 116.9(2) . . ?
C16 C15 C14 120.4(2) . . ?
C16 C15 H15A 119.8 . . ?
C14 C15 H15A 119.8 . . ?
C17 C16 C15 120.0(2) . . ?
C17 C16 H16A 120.0 . . ?
C15 C16 H16A 120.0 . . ?
C16 C17 C18 119.8(2) . . ?
C16 C17 H17A 120.1 . . ?
C18 C17 H17A 120.1 . . ?
C19 C18 C17 120.4(2) . . ?
C19 C18 H18A 119.8 . . ?
C17 C18 H18A 119.8 . . ?
C18 C19 C14 120.1(2) . . ?
C18 C19 H19A 119.9 . . ?
C14 C19 H19A 119.9 . . ?
C21 C20 C25 119.0(2) . . ?
C21 C20 S3 122.59(18) . . ?
C25 C20 S3 118.23(17) . . ?
C20 C21 C22 121.9(2) . . ?
C20 C21 O5 119.5(2) . . ?
C22 C21 O5 118.49(19) . . ?
C21 C22 C23 118.1(2) . . ?
C21 C22 S4 126.34(18) . . ?
C23 C22 S4 115.07(18) . . ?
C24 C23 C22 120.2(2) . . ?
C24 C23 H23A 119.9 . . ?
C22 C23 H23A 119.9 . . ?
C25 C24 C23 121.2(2) . . ?
C25 C24 H24A 119.4 . . ?
C23 C24 H24A 119.4 . . ?
C24 C25 C20 119.6(2) . . ?
C24 C25 H25A 120.2 . . ?
C20 C25 H25A 120.2 . . ?
C27 C26 C31 119.5(2) . . ?
C27 C26 S4 123.03(18) . . ?
C31 C26 S4 117.22(17) . . ?
O4 C27 C26 117.6(2) . . ?
O4 C27 C28 123.09(18) . . ?
C26 C27 C28 119.3(2) . . ?
C29 C28 C27 119.8(2) . . ?
C29 C28 S3 119.19(18) . 2_557 ?
C27 C28 S3 120.95(17) . 2_557 ?
C30 C29 C28 120.6(2) . . ?
C30 C29 H29A 119.7 . . ?
C28 C29 H29A 119.7 . . ?
C29 C30 C31 119.4(2) . . ?
C29 C30 H30A 120.3 . . ?
C31 C30 H30A 120.3 . . ?
C30 C31 C26 121.3(2) . . ?
C30 C31 H31A 119.3 . . ?
C26 C31 H31A 119.3 . . ?
O6 C32 O5 122.7(2) . . ?
O6 C32 C33 125.84(19) . . ?
O5 C32 C33 111.47(16) . . ?
C38 C33 C34 120.5(2) . . ?
C38 C33 C32 122.9(2) . . ?
C34 C33 C32 116.5(2) . . ?
C35 C34 C33 120.1(2) . . ?
C35 C34 H34A 120.0 . . ?
C33 C34 H34A 120.0 . . ?
C36 C35 C34 119.6(3) . . ?
C36 C35 H35A 120.2 . . ?
C34 C35 H35A 120.2 . . ?
C35 C36 C37 120.4(3) . . ?
C35 C36 H36A 119.8 . . ?
C37 C36 H36A 119.8 . . ?
C38 C37 C36 120.1(2) . . ?
C38 C37 H37A 120.0 . . ?
C36 C37 H37A 120.0 . . ?
C37 C38 C33 119.2(2) . . ?
C37 C38 H38A 120.4 . . ?
C33 C38 H38A 120.4 . . ?

loop_
_geom_bond_atom_site_label_1
_geom_bond_atom_site_label_2
_geom_bond_distance
_geom_bond_site_symmetry_2
_geom_bond_publ_flag
S1 C9 1.779(2) 2_666 ?
S1 C1 1.7818(19) . ?
S2 C7 1.761(2) . ?
S2 C3 1.773(2) . ?
S3 C28 1.777(2) 2_557 ?
S3 C20 1.780(2) . ?
S4 C22 1.766(2) . ?
S4 C26 1.771(2) . ?
O1 C8 1.357(3) . ?
O1 H1A 0.8200 . ?
O2 C13 1.375(3) . ?
O2 C2 1.403(2) . ?
O3 C13 1.183(3) . ?
O4 C27 1.353(3) . ?
O4 H4B 0.8200 . ?
O5 C32 1.365(2) . ?
O5 C21 1.400(3) . ?
O6 C32 1.198(2) . ?
C1 C6 1.394(3) . ?
C1 C2 1.396(3) . ?
C2 C3 1.390(3) . ?
C3 C4 1.392(3) . ?
C4 C5 1.370(4) . ?
C4 H4A 0.9300 . ?
C5 C6 1.372(3) . ?
C5 H5A 0.9300 . ?
C6 H6A 0.9300 . ?
C7 C12 1.385(3) . ?
C7 C8 1.405(3) . ?
C8 C9 1.384(3) . ?
C9 C10 1.389(3) . ?
C9 S1 1.779(2) 2_666 ?
C10 C11 1.387(4) . ?
C10 H10A 0.9300 . ?
C11 C12 1.380(3) . ?
C11 H11A 0.9300 . ?
C12 H12A 0.9300 . ?
C13 C14 1.487(3) . ?
C14 C19 1.381(3) . ?
C14 C15 1.387(3) . ?
C15 C16 1.379(3) . ?
C15 H15A 0.9300 . ?
C16 C17 1.375(4) . ?
C16 H16A 0.9300 . ?
C17 C18 1.381(4) . ?
C17 H17A 0.9300 . ?
C18 C19 1.378(3) . ?
C18 H18A 0.9300 . ?
C19 H19A 0.9300 . ?
C20 C21 1.383(3) . ?
C20 C25 1.403(3) . ?
C21 C22 1.396(3) . ?
C22 C23 1.401(3) . ?
C23 C24 1.383(3) . ?
C23 H23A 0.9300 . ?
C24 C25 1.378(3) . ?
C24 H24A 0.9300 . ?
C25 H25A 0.9300 . ?
C26 C27 1.390(3) . ?
C26 C31 1.394(3) . ?
C27 C28 1.400(3) . ?
C28 C29 1.399(3) . ?
C28 S3 1.777(2) 2_557 ?
C29 C30 1.374(3) . ?
C29 H29A 0.9300 . ?
C30 C31 1.376(4) . ?
C30 H30A 0.9300 . ?
C31 H31A 0.9300 . ?
C32 C33 1.486(3) . ?
C33 C38 1.382(3) . ?
C33 C34 1.383(3) . ?
C34 C35 1.381(4) . ?
C34 H34A 0.9300 . ?
C35 C36 1.367(4) . ?
C35 H35A 0.9300 . ?
C36 C37 1.395(4) . ?
C36 H36A 0.9300 . ?
C37 C38 1.377(4) . ?
C37 H37A 0.9300 . ?
C38 H38A 0.9300 . ?

loop_
_geom_hbond_atom_site_label_D
_geom_hbond_atom_site_label_H
_geom_hbond_atom_site_label_A
_geom_hbond_distance_DH
_geom_hbond_distance_HA
_geom_hbond_distance_DA
_geom_hbond_angle_DHA
_geom_hbond_site_symmetry_A
O1 H1A S1 0.82 2.49 3.0108(18) 122.8 2_666
O4 H4B O1 0.82 2.34 3.0493(19) 144.5 1_445
